data_7245848
loop_
_publ_author_name
'Hou, Zhilin'
'Lockwood, Lizbeth'
'Zhang, Di'
'Occhiuto, Christopher J.'
'Mo, Linqing'
'Aldrich, Kelly E.'
'Stoub, Hayden E.'
'Gallo, Kathleen A.'
'Liby, Karen T.'
'Odom, Aaron L.'

_publ_section_title
;
 Exploring structural effects in a new class of NRF2 inhibitors
;
_journal_name_full 'RSC Medicinal Chemistry'
_journal_paper_doi 10.1039/D2MD00211F
_journal_year 2022
_chemical_formula_moiety 'C18 H14 N4, 0.25(C H2 Cl2)'
_chemical_formula_sum 'C18.25 H14.5 Cl0.5 N4'
_chemical_formula_weight 307.56
_space_group_crystal_system triclinic
_space_group_IT_number 2
_space_group_name_Hall '-P 1'
_space_group_name_H-M_alt 'P -1'
_atom_sites_solution_hydrogens mixed
_audit_creation_date 2021-05-05
_audit_creation_method
;
Olex2 1.3-ac4
(compiled 2020.11.27 svn.r5f609507 for Rigaku Oxford Diffraction, GUI svn.r6214)
;
_audit_update_record
;
2021-06-22 deposited with the CCDC.	2022-10-12 downloaded from the CCDC.
;
_cell_angle_alpha 67.463(2)
_cell_angle_beta 77.461(3)
_cell_angle_gamma 81.987(2)
_cell_formula_units_Z 4
_cell_length_a 9.0603(3)
_cell_length_b 12.4451(3)
_cell_length_c 14.3291(5)
_cell_measurement_reflns_used 6716
_cell_measurement_temperature 100.00(10)
_cell_measurement_theta_max 77.5540
_cell_measurement_theta_min 3.8380
_cell_volume 1453.88(8)
_computing_cell_refinement 'CrysAlisPro 1.171.41.90a (Rigaku OD, 2020)'
_computing_data_collection 'CrysAlisPro 1.171.41.90a (Rigaku OD, 2020)'
_computing_data_reduction 'CrysAlisPro 1.171.41.90a (Rigaku OD, 2020)'
_computing_molecular_graphics 'Olex2 1.3-ac4 (Dolomanov et al., 2009)'
_computing_publication_material 'Olex2 1.3-ac4 (Dolomanov et al., 2009)'
_computing_structure_refinement 'SHELXL 2018/3 (Sheldrick, 2015)'
_computing_structure_solution 'SHELXT (Sheldrick, G.M. (2015). Acta Cryst. A71, 3-8)'
_diffrn_ambient_environment N~2~
_diffrn_ambient_temperature 100.00(10)
_diffrn_detector 'Hybrid Pixel Array Detector'
_diffrn_detector_area_resol_mean 10.0000
_diffrn_detector_type HyPix
_diffrn_measured_fraction_theta_full 0.998
_diffrn_measured_fraction_theta_max 0.971
_diffrn_measurement_details
;
List of Runs (angles in degrees, time in seconds):

  # Type    Start    End  Width  t~exp~   \w     \q     \k     \f   Frames
#--------------------------------------------------------------------------
  1  \w    -22.00  21.00   0.50    3.08    --   47.45 -68.00 -25.00   86
  2  \w     23.00  59.00   0.50    3.08    --   47.45 -68.00 -25.00   72
  3  \w     47.00  73.00   0.50   12.32    --  107.75 -68.00 -25.00   52
  4  \w     79.00 104.00   0.50   12.32    --  107.75 -77.00 -60.00   50
  5  \w     63.00 102.00   0.50   12.32    --  107.75 -94.00 -30.00   78
  6  \w     68.00 105.00   0.50   12.32    --  107.75-105.00  33.01   74
  7  \w     76.00 102.00   0.50   12.32    --  107.75 -94.00  60.00   52
  8  \w     59.00 104.00   0.50   12.32    --  107.75-101.00 141.87   90
  9  \w     51.00  78.00   0.50   12.32    --  107.75 -77.00 150.00   54
 10  \w     36.00 101.00   0.50   12.32    --  107.75 -94.00  90.00  130
 11  \w     37.00  68.00   0.50   12.32    --  107.75 -61.00 120.00   62
 12  \w     41.00  70.00   0.50   12.32    --  107.75 -94.00 120.00   58
 13  \w     36.00  63.00   0.50   12.32    --  107.75 -94.00  60.00   54
 14  \w     35.00  65.00   0.50   12.32    --  107.75 -61.00  30.00   60
 15  \w     36.00  61.00   0.50   12.32    --  107.75 -94.00   0.00   50
 16  \w     53.00 104.00   0.50   12.32    --  107.75 -94.00 -60.00  102
 17  \w     80.00 106.00   0.50   12.32    --  107.75-125.00-120.00   52
 18  \w     74.00 104.00   0.50   12.32    --  107.75 -94.00-180.00   60
 19  \w     72.00  98.00   0.50   12.32    --  107.75 -94.00-150.00   52
 20  \w     42.00  89.00   0.50   12.32    --  107.75 -94.00 -90.00   94
 21  \w     51.00  77.00   0.50   12.32    --  107.75-125.00-120.00   52
 22  \w     36.00 108.00   0.50   12.32    --  107.75-125.00-150.00  144
 23  \w     38.00 103.00   0.50   12.32    --  107.75 -94.00-120.00  130
 24  \w     36.00  69.00   0.50   12.32    --  107.75 -61.00 -90.00   66
 25  \w     38.00  68.00   0.50   12.32    --  107.75 -61.00 -60.00   60
 26  \w     37.00  90.00   0.50   12.32    --  107.75 -94.00  30.00  106
 27  \w    123.00 176.00   0.50   12.32    --  107.75  45.00 -60.00  106
 28  \w    132.00 158.00   0.50   12.32    --  107.75  61.00 -30.00   52
 29  \w    127.00 157.00   0.50   12.32    --  107.75  61.00 -90.00   60
 30  \w    122.00 171.00   0.50   12.32    --  107.75  45.00-120.00   98
 31  \w    124.00 167.00   0.50   12.32    --  107.75  45.00-180.00   86
 32  \w    108.00 135.00   0.50   12.32    --  107.75 125.00-180.00   54
 33  \w    110.00 159.00   0.50   12.32    --  107.75 125.00 -30.00   98
 34  \w    126.00 166.00   0.50   12.32    --  107.75  77.00  30.00   80
 35  \w    122.00 159.00   0.50   12.32    --  107.75  45.00  30.00   74
 36  \w    122.00 173.00   0.50   12.32    --  107.75  45.00  90.00  102
 37  \w    127.00 174.00   0.50   12.32    --  107.75  61.00 150.00   94
 38  \w    107.00 149.00   0.50   12.32    --  107.75 125.00  30.00   84
 39  \w    122.00 156.00   0.50   12.32    --  107.75  45.00   0.00   68
 40  \w     90.00 172.00   0.50   12.32    --  107.75  68.00 107.00  164
 41  \w     61.00 109.00   0.50    3.08    --   47.45  68.00 107.00   96
 42  \w    -24.00   2.00   0.50    3.08    --   47.45 -19.00  30.00   52
 43  \w    -52.00  17.00   0.50    3.08    --  -47.45  68.00 107.00  138
 44  \w    -55.00 -30.00   0.50    3.08    --  -47.45 125.00   0.00   50
 45  \w    -77.00 -25.00   0.50   12.32    --  -86.25  68.00 107.00  104
 46  \w   -113.00 -40.00   0.50    3.08    --  -47.45 -68.00 -25.00  146
 47  \w    -69.00 -28.00   0.50   12.32    --  -86.25  61.00 -90.00   82
 48  \w    -82.00 -57.00   0.50    3.08    --  -47.45 125.00-180.00   50
 49  \w    -80.00 -31.00   0.50    3.08    --  -47.45 125.00-120.00   98
 50  \w   -157.00-131.00   0.50   12.32    --  -86.25 -61.00 120.00   52
 51  \w   -159.00-134.00   0.50   12.32    --  -86.25 -61.00  30.00   50
 52  \w   -137.00-112.00   0.50   12.32    --  -86.25 -68.00 -25.00   50
 53  \w   -156.00-131.00   0.50   12.32    --  -86.25 -61.00 -90.00   50
 54  \w   -157.00-132.00   0.50   12.32    --  -86.25 -61.00 -60.00   50
;
_diffrn_measurement_device 'four-circle diffractometer'
_diffrn_measurement_device_type 'XtaLAB Synergy, Dualflex, HyPix'
_diffrn_measurement_method '\w scans'
_diffrn_orient_matrix_type 'CrysAlisPro convention (1999,Acta A55,543-557)'
_diffrn_orient_matrix_UB_11 -0.1200848000
_diffrn_orient_matrix_UB_12 0.0288938000
_diffrn_orient_matrix_UB_13 -0.0689108000
_diffrn_orient_matrix_UB_21 0.0967000000
_diffrn_orient_matrix_UB_22 -0.0719520000
_diffrn_orient_matrix_UB_23 -0.0606959000
_diffrn_orient_matrix_UB_31 -0.0817863000
_diffrn_orient_matrix_UB_32 -0.1096396000
_diffrn_orient_matrix_UB_33 0.0745960000
_diffrn_radiation_monochromator mirror
_diffrn_radiation_probe x-ray
_diffrn_radiation_type 'Cu K\a'
_diffrn_radiation_wavelength 1.54184
_diffrn_reflns_av_R_equivalents 0.0374
_diffrn_reflns_av_unetI/netI 0.0398
_diffrn_reflns_Laue_measured_fraction_full 0.998
_diffrn_reflns_Laue_measured_fraction_max 0.971
_diffrn_reflns_limit_h_max 10
_diffrn_reflns_limit_h_min -11
_diffrn_reflns_limit_k_max 15
_diffrn_reflns_limit_k_min -15
_diffrn_reflns_limit_l_max 17
_diffrn_reflns_limit_l_min -18
_diffrn_reflns_number 20746
_diffrn_reflns_point_group_measured_fraction_full 0.998
_diffrn_reflns_point_group_measured_fraction_max 0.971
_diffrn_reflns_theta_full 67.684
_diffrn_reflns_theta_max 77.752
_diffrn_reflns_theta_min 3.394
_diffrn_source 'micro-focus sealed X-ray tube'
_diffrn_source_current 1
_diffrn_source_type 'PhotonJet (Cu) X-ray Source'
_diffrn_source_voltage 50
_exptl_absorpt_coefficient_mu 1.503
_exptl_absorpt_correction_T_max 1.00000
_exptl_absorpt_correction_T_min 0.70708
_exptl_absorpt_correction_type multi-scan
_exptl_absorpt_process_details
;
CrysAlisPro 1.171.41.90a (Rigaku Oxford Diffraction, 2020)
Empirical absorption correction using spherical harmonics,
implemented in SCALE3 ABSPACK scaling algorithm.
;
_exptl_crystal_colour yellow
_exptl_crystal_colour_primary yellow
_exptl_crystal_density_diffrn 1.405
_exptl_crystal_description block
_exptl_crystal_F_000 642
_exptl_crystal_size_max 0.152
_exptl_crystal_size_mid 0.096
_exptl_crystal_size_min 0.055
_refine_diff_density_max 0.288
_refine_diff_density_min -0.396
_refine_diff_density_rms 0.055
_refine_ls_extinction_method none
_refine_ls_goodness_of_fit_ref 1.058
_refine_ls_hydrogen_treatment mixed
_refine_ls_matrix_type full
_refine_ls_number_parameters 432
_refine_ls_number_reflns 6019
_refine_ls_number_restraints 0
_refine_ls_restrained_S_all 1.058
_refine_ls_R_factor_all 0.0608
_refine_ls_R_factor_gt 0.0520
_refine_ls_shift/su_max 0.000
_refine_ls_shift/su_mean 0.000
_refine_ls_structure_factor_coef Fsqd
_refine_ls_weighting_details 'w=1/[\s^2^(Fo^2^)+(0.0768P)^2^+0.5743P] where P=(Fo^2^+2Fc^2^)/3'
_refine_ls_weighting_scheme calc
_refine_ls_wR_factor_gt 0.1373
_refine_ls_wR_factor_ref 0.1434
_reflns_Friedel_coverage 0.000
_reflns_number_gt 5252
_reflns_number_total 6019
_reflns_threshold_expression 'I > 2\s(I)'
_cod_data_source_file d2md00211f2.cif
_cod_data_source_block zh-iii-71
_cod_original_cell_volume 1453.89(8)
_cod_original_formula_sum 'C18.25 H14.50 Cl0.50 N4'
_cod_database_code 7245848
_shelx_shelxl_version_number 2018/3
_chemical_oxdiff_formula C18H14N4
_shelx_space_group_comment
;
The symmetry employed for this shelxl refinement is uniquely defined
by the following loop, which should always be used as a source of
symmetry information in preference to the above space-group names.
They are only intended as comments.
;
_reflns_odcompleteness_completeness 99.19
_reflns_odcompleteness_iscentric 1
_reflns_odcompleteness_theta 74.33
_olex2_refinement_description
;
1. Fixed Uiso
 At 1.2 times of:
  All C(H) groups, All C(H,H) groups, All N(H) groups
 At 1.5 times of:
  All C(H,H,H) groups
2. Others
 Fixed Sof: Cl1(0.5) Cl2(0.5) C36(0.5) H36A(0.5) H36B(0.5)
3.a Secondary CH2 refined with riding coordinates:
 C36(H36A,H36B)
3.b Aromatic/amide H refined with riding coordinates:
 C1(H1), C3(H3), C6(H6), C7(H7), C9(H9), C13(H13), C14(H14), C15(H15),
 C16(H16), C17(H17), C19(H19), C21(H21), C24(H24), C25(H25), C27(H27), C30(H30),
  C31(H31), C32(H32), C33(H33), C34(H34)
3.c Idealised Me refined as rotating group:
 C18(H18A,H18B,H18C), C35(H35A,H35B,H35C)
;
_olex2_diffrn_ambient_temperature_device 'Oxford Cryosystems'
_olex2_submission_special_instructions 'No special instructions were received'
_oxdiff_exptl_absorpt_empirical_details
;
Empirical correction (ABSPACK) includes:
- Absorption correction using spherical harmonics
- Frame scaling
;
_oxdiff_exptl_absorpt_empirical_full_max 1.450
_oxdiff_exptl_absorpt_empirical_full_min 0.618

loop_
_space_group_symop_operation_xyz
'x, y, z'
'-x, -y, -z'

loop_
_atom_site_label
_atom_site_type_symbol
_atom_site_fract_x
_atom_site_fract_y
_atom_site_fract_z
_atom_site_U_iso_or_equiv
_atom_site_adp_type
_atom_site_occupancy
_atom_site_site_symmetry_order
_atom_site_calc_flag
_atom_site_refinement_flags_posn
_atom_site_refinement_flags_adp
_atom_site_refinement_flags_occupancy
_atom_site_disorder_assembly
_atom_site_disorder_group
N1 N 0.89024(18) 0.71807(12) 0.53714(12) 0.0292(3) Uani 1 1 d . . . . .
N2 N 0.71672(18) 0.57787(12) 0.60608(11) 0.0281(3) Uani 1 1 d . . . . .
N3 N 0.69298(17) 0.45158(12) 0.52051(11) 0.0250(3) Uani 1 1 d . . . . .
N4 N 0.83686(18) 0.46071(13) 0.36356(12) 0.0289(3) Uani 1 1 d . . . . .
H4 H 0.911(3) 0.4957(19) 0.3111(18) 0.035 Uiso 1 1 d . U . . .
C1 C 0.9952(2) 0.77534(15) 0.46112(14) 0.0296(4) Uani 1 1 d . . . . .
H1 H 1.043337 0.832287 0.470983 0.036 Uiso 1 1 calc R U . . .
C2 C 1.0421(2) 0.75940(15) 0.36645(14) 0.0274(4) Uani 1 1 d . . . . .
C3 C 0.9794(2) 0.66842(14) 0.35785(14) 0.0269(4) Uani 1 1 d . . . . .
H3 H 1.009776 0.651055 0.297148 0.032 Uiso 1 1 calc R U . . .
C4 C 0.8724(2) 0.60258(14) 0.43784(13) 0.0252(3) Uani 1 1 d . . . . .
C5 C 0.8070(2) 0.50441(14) 0.43270(13) 0.0255(3) Uani 1 1 d . . . . .
C6 C 0.6229(2) 0.35810(15) 0.52274(14) 0.0284(4) Uani 1 1 d . . . . .
H6 H 0.650831 0.332231 0.466594 0.034 Uiso 1 1 calc R U . . .
C7 C 0.5166(2) 0.30336(15) 0.60227(14) 0.0300(4) Uani 1 1 d . . . . .
H7 H 0.470121 0.239997 0.601342 0.036 Uiso 1 1 calc R U . . .
C8 C 0.4727(2) 0.33950(15) 0.68846(14) 0.0295(4) Uani 1 1 d . . . . .
C9 C 0.5414(2) 0.43122(15) 0.68597(13) 0.0297(4) Uani 1 1 d . . . . .
H9 H 0.513051 0.456703 0.742332 0.036 Uiso 1 1 calc R U . . .
C10 C 0.6540(2) 0.49048(14) 0.60249(13) 0.0265(4) Uani 1 1 d . . . . .
C11 C 0.8257(2) 0.63266(14) 0.52581(13) 0.0266(4) Uani 1 1 d . . . . .
C12 C 1.1497(2) 0.83581(15) 0.28205(14) 0.0285(4) Uani 1 1 d . . . . .
C13 C 1.2300(2) 0.80241(16) 0.20123(15) 0.0305(4) Uani 1 1 d . . . . .
H13 H 1.216557 0.728155 0.201018 0.037 Uiso 1 1 calc R U . . .
C14 C 1.3284(2) 0.87548(18) 0.12180(16) 0.0361(4) Uani 1 1 d . . . . .
H14 H 1.381596 0.851009 0.067747 0.043 Uiso 1 1 calc R U . . .
C15 C 1.3503(2) 0.98466(18) 0.12035(17) 0.0382(4) Uani 1 1 d . . . . .
H15 H 1.418296 1.034696 0.065828 0.046 Uiso 1 1 calc R U . . .
C16 C 1.2713(2) 1.01949(17) 0.19977(17) 0.0368(4) Uani 1 1 d . . . . .
H16 H 1.285415 1.093785 0.199621 0.044 Uiso 1 1 calc R U . . .
C17 C 1.1724(2) 0.94651(16) 0.27896(16) 0.0338(4) Uani 1 1 d . . . . .
H17 H 1.118619 0.971813 0.332385 0.041 Uiso 1 1 calc R U . . .
C18 C 0.3561(2) 0.27674(16) 0.77742(15) 0.0352(4) Uani 1 1 d . . . . .
H18A H 0.341898 0.311277 0.830030 0.053 Uiso 1 1 calc R U . . .
H18B H 0.390035 0.194301 0.806391 0.053 Uiso 1 1 calc R U . . .
H18C H 0.260013 0.283488 0.754180 0.053 Uiso 1 1 calc R U . . .
N5 N 0.48226(17) 0.69480(12) 0.98795(11) 0.0255(3) Uani 1 1 d . . . . .
N6 N 0.64829(16) 0.54878(12) 1.06910(10) 0.0232(3) Uani 1 1 d . . . . .
N7 N 0.82958(16) 0.44907(11) 0.97644(10) 0.0219(3) Uani 1 1 d . . . . .
N8 N 0.85101(17) 0.48938(12) 0.80227(11) 0.0253(3) Uani 1 1 d . . . . .
H8 H 0.814(2) 0.5309(19) 0.7460(17) 0.030 Uiso 1 1 d . U . . .
C19 C 0.43182(19) 0.76301(14) 0.90338(13) 0.0252(3) Uani 1 1 d . . . . .
H19 H 0.348742 0.816824 0.910217 0.030 Uiso 1 1 calc R U . . .
C20 C 0.49025(19) 0.76309(13) 0.80385(13) 0.0232(3) Uani 1 1 d . . . . .
C21 C 0.60838(19) 0.68116(13) 0.79616(13) 0.0226(3) Uani 1 1 d . . . . .
H21 H 0.652000 0.676604 0.731112 0.027 Uiso 1 1 calc R U . . .
C22 C 0.66313(18) 0.60536(13) 0.88415(12) 0.0217(3) Uani 1 1 d . . . . .
C23 C 0.78388(18) 0.51505(13) 0.87958(12) 0.0217(3) Uani 1 1 d . . . . .
C24 C 0.9439(2) 0.36147(15) 0.98071(13) 0.0275(4) Uani 1 1 d . . . . .
H24 H 0.989833 0.348313 0.919474 0.033 Uiso 1 1 calc R U . . .
C25 C 0.9914(2) 0.29480(15) 1.06884(14) 0.0288(4) Uani 1 1 d . . . . .
H25 H 1.069798 0.235479 1.069105 0.035 Uiso 1 1 calc R U . . .
C26 C 0.9245(2) 0.31254(14) 1.16274(13) 0.0244(3) Uani 1 1 d . . . . .
C27 C 0.81280(19) 0.39822(14) 1.15803(13) 0.0237(3) Uani 1 1 d . . . . .
H27 H 0.767854 0.411347 1.219423 0.028 Uiso 1 1 calc R U . . .
C28 C 0.75936(19) 0.46961(13) 1.06561(12) 0.0218(3) Uani 1 1 d . . . . .
C29 C 0.42531(18) 0.84606(14) 0.71447(13) 0.0235(3) Uani 1 1 d . . . . .
C30 C 0.42218(19) 0.81745(14) 0.62980(13) 0.0251(3) Uani 1 1 d . . . . .
H30 H 0.465898 0.744215 0.627836 0.030 Uiso 1 1 calc R U . . .
C31 C 0.3558(2) 0.89489(14) 0.54823(13) 0.0264(4) Uani 1 1 d . . . . .
H31 H 0.354745 0.874007 0.491198 0.032 Uiso 1 1 calc R U . . .
C32 C 0.2912(2) 1.00229(14) 0.54941(14) 0.0281(4) Uani 1 1 d . . . . .
H32 H 0.244871 1.054597 0.494016 0.034 Uiso 1 1 calc R U . . .
C33 C 0.2952(2) 1.03231(14) 0.63268(14) 0.0287(4) Uani 1 1 d . . . . .
H33 H 0.251670 1.105785 0.634133 0.034 Uiso 1 1 calc R U . . .
C34 C 0.3621(2) 0.95596(14) 0.71349(14) 0.0266(4) Uani 1 1 d . . . . .
H34 H 0.365289 0.978305 0.769369 0.032 Uiso 1 1 calc R U . . .
C35 C 0.9760(2) 0.23716(15) 1.26162(13) 0.0277(4) Uani 1 1 d . . . . .
H35A H 0.931257 0.269314 1.314832 0.042 Uiso 1 1 calc R U . . .
H35B H 1.086745 0.234922 1.251721 0.042 Uiso 1 1 calc R U . . .
H35C H 0.943757 0.157996 1.282901 0.042 Uiso 1 1 calc R U . . .
C37 C 0.59980(18) 0.61621(13) 0.97951(12) 0.0219(3) Uani 1 1 d . . . . .
Cl1 Cl 1.09633(12) 1.01591(10) 0.90244(8) 0.0460(3) Uani 0.5 1 d . . P A -1
Cl2 Cl 0.87461(12) 0.91581(10) 1.08696(8) 0.0437(2) Uani 0.5 1 d . . P A -1
C36 C 0.9938(5) 1.0303(4) 1.0180(4) 0.0409(9) Uani 0.5 1 d . . P A -1
H36A H 1.065706 1.030991 1.060763 0.049 Uiso 0.5 1 calc R U P A -1
H36B H 0.932412 1.105376 1.001545 0.049 Uiso 0.5 1 calc R U P A -1

loop_
_atom_site_aniso_label
_atom_site_aniso_U_11
_atom_site_aniso_U_22
_atom_site_aniso_U_33
_atom_site_aniso_U_23
_atom_site_aniso_U_13
_atom_site_aniso_U_12
N1 0.0404(8) 0.0233(7) 0.0294(8) -0.0145(6) -0.0138(7) 0.0061(6)
N2 0.0413(9) 0.0233(7) 0.0234(7) -0.0126(6) -0.0113(6) 0.0065(6)
N3 0.0310(7) 0.0229(6) 0.0254(7) -0.0133(5) -0.0103(6) 0.0062(5)
N4 0.0311(8) 0.0309(7) 0.0306(8) -0.0192(6) -0.0061(6) 0.0030(6)
C1 0.0359(9) 0.0263(8) 0.0342(9) -0.0172(7) -0.0158(8) 0.0070(7)
C2 0.0283(8) 0.0261(8) 0.0338(9) -0.0170(7) -0.0127(7) 0.0083(6)
C3 0.0288(8) 0.0271(8) 0.0308(9) -0.0175(7) -0.0115(7) 0.0088(7)
C4 0.0299(8) 0.0243(8) 0.0262(8) -0.0136(6) -0.0127(7) 0.0084(6)
C5 0.0299(9) 0.0238(8) 0.0273(8) -0.0136(7) -0.0121(7) 0.0080(6)
C6 0.0331(9) 0.0269(8) 0.0315(9) -0.0173(7) -0.0105(7) 0.0049(7)
C7 0.0342(9) 0.0276(8) 0.0327(9) -0.0149(7) -0.0112(8) 0.0029(7)
C8 0.0350(9) 0.0267(8) 0.0272(9) -0.0103(7) -0.0118(7) 0.0075(7)
C9 0.0407(10) 0.0265(8) 0.0244(8) -0.0127(7) -0.0111(7) 0.0080(7)
C10 0.0375(9) 0.0222(7) 0.0240(8) -0.0122(6) -0.0140(7) 0.0094(7)
C11 0.0364(9) 0.0222(7) 0.0254(8) -0.0125(6) -0.0141(7) 0.0094(7)
C12 0.0262(8) 0.0294(8) 0.0370(10) -0.0191(7) -0.0120(7) 0.0059(7)
C13 0.0287(9) 0.0315(9) 0.0402(10) -0.0226(8) -0.0115(8) 0.0057(7)
C14 0.0315(9) 0.0414(10) 0.0432(11) -0.0265(9) -0.0045(8) 0.0015(8)
C15 0.0324(10) 0.0406(10) 0.0471(12) -0.0248(9) 0.0000(9) -0.0051(8)
C16 0.0317(9) 0.0344(9) 0.0516(12) -0.0260(9) -0.0027(9) -0.0028(8)
C17 0.0318(9) 0.0351(9) 0.0445(11) -0.0271(8) -0.0062(8) 0.0020(7)
C18 0.0437(11) 0.0318(9) 0.0308(10) -0.0121(8) -0.0094(8) 0.0018(8)
N5 0.0272(7) 0.0246(7) 0.0261(7) -0.0126(6) -0.0024(6) -0.0001(5)
N6 0.0268(7) 0.0226(6) 0.0212(7) -0.0101(5) -0.0020(5) -0.0017(5)
N7 0.0246(7) 0.0214(6) 0.0207(7) -0.0098(5) -0.0028(5) -0.0007(5)
N8 0.0295(7) 0.0265(7) 0.0209(7) -0.0114(6) -0.0053(6) 0.0041(6)
C19 0.0257(8) 0.0225(7) 0.0273(8) -0.0109(6) -0.0023(7) 0.0005(6)
C20 0.0260(8) 0.0196(7) 0.0264(8) -0.0105(6) -0.0045(6) -0.0034(6)
C21 0.0263(8) 0.0209(7) 0.0226(8) -0.0109(6) -0.0018(6) -0.0036(6)
C22 0.0247(8) 0.0198(7) 0.0232(8) -0.0104(6) -0.0032(6) -0.0041(6)
C23 0.0251(8) 0.0204(7) 0.0210(8) -0.0089(6) -0.0034(6) -0.0035(6)
C24 0.0317(9) 0.0281(8) 0.0250(8) -0.0147(7) -0.0043(7) 0.0044(7)
C25 0.0324(9) 0.0262(8) 0.0288(9) -0.0129(7) -0.0055(7) 0.0040(7)
C26 0.0284(8) 0.0215(7) 0.0245(8) -0.0082(6) -0.0047(7) -0.0062(6)
C27 0.0281(8) 0.0236(7) 0.0215(8) -0.0104(6) -0.0026(6) -0.0049(6)
C28 0.0243(8) 0.0219(7) 0.0209(8) -0.0101(6) -0.0008(6) -0.0048(6)
C29 0.0224(8) 0.0210(7) 0.0267(8) -0.0090(6) -0.0027(6) -0.0026(6)
C30 0.0277(8) 0.0210(7) 0.0275(8) -0.0115(6) -0.0026(7) -0.0003(6)
C31 0.0292(9) 0.0259(8) 0.0247(8) -0.0107(7) -0.0034(7) -0.0019(7)
C32 0.0284(9) 0.0240(8) 0.0287(9) -0.0058(7) -0.0060(7) -0.0011(7)
C33 0.0294(9) 0.0206(8) 0.0364(10) -0.0116(7) -0.0058(7) 0.0011(6)
C34 0.0286(8) 0.0236(8) 0.0303(9) -0.0140(7) -0.0037(7) -0.0006(6)
C35 0.0308(9) 0.0267(8) 0.0247(8) -0.0082(7) -0.0055(7) -0.0015(7)
C37 0.0249(8) 0.0209(7) 0.0216(8) -0.0103(6) -0.0013(6) -0.0043(6)
Cl1 0.0378(5) 0.0452(6) 0.0422(6) -0.0071(5) 0.0020(4) -0.0019(4)
Cl2 0.0427(5) 0.0450(6) 0.0415(6) -0.0160(4) 0.0025(4) -0.0112(4)
C36 0.035(2) 0.037(2) 0.057(3) -0.0264(18) -0.0051(19) -0.0007(17)

loop_
_atom_type_symbol
_atom_type_description
_atom_type_scat_dispersion_real
_atom_type_scat_dispersion_imag
_atom_type_scat_source
C C 0.0181 0.0091 'International Tables Vol C Tables 4.2.6.8 and 6.1.1.4'
H H 0.0000 0.0000 'International Tables Vol C Tables 4.2.6.8 and 6.1.1.4'
Cl Cl 0.3639 0.7018 'International Tables Vol C Tables 4.2.6.8 and 6.1.1.4'
N N 0.0311 0.0180 'International Tables Vol C Tables 4.2.6.8 and 6.1.1.4'

loop_
_exptl_crystal_face_index_h
_exptl_crystal_face_index_k
_exptl_crystal_face_index_l
_exptl_crystal_face_perp_dist
0 1 1 0.0294
0 -1 -1 0.0257
-1 -1 1 0.0443
1 1 -1 0.0742
1 -1 -2 0.0467
0 -1 2 0.0299
0 1 -2 0.0656
-2 0 -1 0.0665
-1 -1 -2 0.0538
-1 1 -1 0.0611
1 -1 1 0.0569
-2 1 1 0.0580
1 -2 0 0.0500
-1 2 1 0.0501
0 1 0 0.0651
1 1 2 0.0535
0 -1 0 0.0326
0 0 -1 0.0511

loop_
_geom_angle_atom_site_label_1
_geom_angle_atom_site_label_2
_geom_angle_atom_site_label_3
_geom_angle
_geom_angle_site_symmetry_1
_geom_angle_site_symmetry_3
_geom_angle_publ_flag
C1 N1 C11 117.62(15) . . ?
C10 N2 C11 118.27(15) . . ?
C6 N3 C5 117.96(14) . . ?
C6 N3 C10 120.03(15) . . ?
C10 N3 C5 122.00(14) . . ?
C5 N4 H4 113.6(15) . . ?
N1 C1 H1 117.1 . . ?
N1 C1 C2 125.72(16) . . ?
C2 C1 H1 117.1 . . ?
C1 C2 C12 121.65(16) . . ?
C3 C2 C1 115.75(17) . . ?
C3 C2 C12 122.60(16) . . ?
C2 C3 H3 119.8 . . ?
C2 C3 C4 120.36(16) . . ?
C4 C3 H3 119.8 . . ?
C3 C4 C5 121.94(15) . . ?
C3 C4 C11 118.65(16) . . ?
C11 C4 C5 119.42(16) . . ?
N3 C5 C4 113.42(14) . . ?
N4 C5 N3 117.12(15) . . ?
N4 C5 C4 129.45(17) . . ?
N3 C6 H6 119.2 . . ?
C7 C6 N3 121.63(16) . . ?
C7 C6 H6 119.2 . . ?
C6 C7 H7 119.7 . . ?
C6 C7 C8 120.64(17) . . ?
C8 C7 H7 119.7 . . ?
C7 C8 C18 120.25(16) . . ?
C9 C8 C7 117.57(17) . . ?
C9 C8 C18 122.17(16) . . ?
C8 C9 H9 118.7 . . ?
C8 C9 C10 122.68(16) . . ?
C10 C9 H9 118.7 . . ?
N2 C10 N3 123.38(16) . . ?
N2 C10 C9 119.18(15) . . ?
N3 C10 C9 117.44(15) . . ?
N1 C11 N2 114.93(15) . . ?
N1 C11 C4 121.60(17) . . ?
N2 C11 C4 123.46(16) . . ?
C13 C12 C2 121.75(16) . . ?
C13 C12 C17 117.49(17) . . ?
C17 C12 C2 120.75(16) . . ?
C12 C13 H13 119.4 . . ?
C14 C13 C12 121.21(16) . . ?
C14 C13 H13 119.4 . . ?
C13 C14 H14 119.7 . . ?
C13 C14 C15 120.53(18) . . ?
C15 C14 H14 119.7 . . ?
C14 C15 H15 120.4 . . ?
C16 C15 C14 119.10(19) . . ?
C16 C15 H15 120.4 . . ?
C15 C16 H16 119.8 . . ?
C17 C16 C15 120.32(17) . . ?
C17 C16 H16 119.8 . . ?
C12 C17 H17 119.3 . . ?
C16 C17 C12 121.35(17) . . ?
C16 C17 H17 119.3 . . ?
C8 C18 H18A 109.5 . . ?
C8 C18 H18B 109.5 . . ?
C8 C18 H18C 109.5 . . ?
H18A C18 H18B 109.5 . . ?
H18A C18 H18C 109.5 . . ?
H18B C18 H18C 109.5 . . ?
C19 N5 C37 117.74(14) . . ?
C28 N6 C37 117.71(14) . . ?
C24 N7 C23 118.40(14) . . ?
C24 N7 C28 120.16(14) . . ?
C28 N7 C23 121.43(14) . . ?
C23 N8 H8 112.8(14) . . ?
N5 C19 H19 117.1 . . ?
N5 C19 C20 125.79(16) . . ?
C20 C19 H19 117.1 . . ?
C19 C20 C29 120.57(15) . . ?
C21 C20 C19 116.10(15) . . ?
C21 C20 C29 123.32(15) . . ?
C20 C21 H21 120.0 . . ?
C20 C21 C22 120.00(15) . . ?
C22 C21 H21 120.0 . . ?
C21 C22 C23 121.54(14) . . ?
C21 C22 C37 118.99(15) . . ?
C37 C22 C23 119.47(15) . . ?
N7 C23 C22 113.62(14) . . ?
N8 C23 N7 117.71(15) . . ?
N8 C23 C22 128.67(15) . . ?
N7 C24 H24 119.0 . . ?
C25 C24 N7 121.91(16) . . ?
C25 C24 H24 119.0 . . ?
C24 C25 H25 119.8 . . ?
C24 C25 C26 120.46(16) . . ?
C26 C25 H25 119.8 . . ?
C25 C26 C35 120.58(15) . . ?
C27 C26 C25 117.32(16) . . ?
C27 C26 C35 122.10(16) . . ?
C26 C27 H27 118.3 . . ?
C26 C27 C28 123.35(15) . . ?
C28 C27 H27 118.3 . . ?
N6 C28 N7 124.28(15) . . ?
N6 C28 C27 118.92(15) . . ?
N7 C28 C27 116.80(15) . . ?
C30 C29 C20 121.65(14) . . ?
C30 C29 C34 117.80(15) . . ?
C34 C29 C20 120.54(15) . . ?
C29 C30 H30 119.6 . . ?
C31 C30 C29 120.81(15) . . ?
C31 C30 H30 119.6 . . ?
C30 C31 H31 119.7 . . ?
C32 C31 C30 120.63(16) . . ?
C32 C31 H31 119.7 . . ?
C31 C32 H32 120.5 . . ?
C31 C32 C33 119.10(16) . . ?
C33 C32 H32 120.5 . . ?
C32 C33 H33 119.8 . . ?
C34 C33 C32 120.43(15) . . ?
C34 C33 H33 119.8 . . ?
C29 C34 H34 119.4 . . ?
C33 C34 C29 121.22(16) . . ?
C33 C34 H34 119.4 . . ?
C26 C35 H35A 109.5 . . ?
C26 C35 H35B 109.5 . . ?
C26 C35 H35C 109.5 . . ?
H35A C35 H35B 109.5 . . ?
H35A C35 H35C 109.5 . . ?
H35B C35 H35C 109.5 . . ?
N5 C37 N6 115.26(14) . . ?
N5 C37 C22 121.29(15) . . ?
N6 C37 C22 123.43(15) . . ?
Cl1 C36 H36A 109.4 . . ?
Cl1 C36 H36B 109.4 . . ?
Cl2 C36 Cl1 111.1(2) . . ?
Cl2 C36 H36A 109.4 . . ?
Cl2 C36 H36B 109.4 . . ?
H36A C36 H36B 108.0 . . ?

loop_
_geom_bond_atom_site_label_1
_geom_bond_atom_site_label_2
_geom_bond_distance
_geom_bond_site_symmetry_2
_geom_bond_publ_flag
N1 C1 1.320(3) . ?
N1 C11 1.358(2) . ?
N2 C10 1.318(2) . ?
N2 C11 1.363(2) . ?
N3 C5 1.440(2) . ?
N3 C6 1.388(2) . ?
N3 C10 1.395(2) . ?
N4 H4 0.91(2) . ?
N4 C5 1.267(2) . ?
C1 H1 0.9500 . ?
C1 C2 1.412(2) . ?
C2 C3 1.391(2) . ?
C2 C12 1.478(3) . ?
C3 H3 0.9500 . ?
C3 C4 1.395(3) . ?
C4 C5 1.463(2) . ?
C4 C11 1.412(2) . ?
C6 H6 0.9500 . ?
C6 C7 1.342(3) . ?
C7 H7 0.9500 . ?
C7 C8 1.431(2) . ?
C8 C9 1.360(3) . ?
C8 C18 1.494(3) . ?
C9 H9 0.9500 . ?
C9 C10 1.421(3) . ?
C12 C13 1.401(3) . ?
C12 C17 1.404(2) . ?
C13 H13 0.9500 . ?
C13 C14 1.382(3) . ?
C14 H14 0.9500 . ?
C14 C15 1.392(3) . ?
C15 H15 0.9500 . ?
C15 C16 1.390(3) . ?
C16 H16 0.9500 . ?
C16 C17 1.382(3) . ?
C17 H17 0.9500 . ?
C18 H18A 0.9800 . ?
C18 H18B 0.9800 . ?
C18 H18C 0.9800 . ?
N5 C19 1.320(2) . ?
N5 C37 1.360(2) . ?
N6 C28 1.314(2) . ?
N6 C37 1.364(2) . ?
N7 C23 1.433(2) . ?
N7 C24 1.388(2) . ?
N7 C28 1.398(2) . ?
N8 H8 0.88(2) . ?
N8 C23 1.274(2) . ?
C19 H19 0.9500 . ?
C19 C20 1.409(2) . ?
C20 C21 1.388(2) . ?
C20 C29 1.482(2) . ?
C21 H21 0.9500 . ?
C21 C22 1.398(2) . ?
C22 C23 1.465(2) . ?
C22 C37 1.412(2) . ?
C24 H24 0.9500 . ?
C24 C25 1.342(2) . ?
C25 H25 0.9500 . ?
C25 C26 1.436(2) . ?
C26 C27 1.356(2) . ?
C26 C35 1.501(2) . ?
C27 H27 0.9500 . ?
C27 C28 1.426(2) . ?
C29 C30 1.396(2) . ?
C29 C34 1.403(2) . ?
C30 H30 0.9500 . ?
C30 C31 1.392(2) . ?
C31 H31 0.9500 . ?
C31 C32 1.387(2) . ?
C32 H32 0.9500 . ?
C32 C33 1.389(3) . ?
C33 H33 0.9500 . ?
C33 C34 1.383(2) . ?
C34 H34 0.9500 . ?
C35 H35A 0.9800 . ?
C35 H35B 0.9800 . ?
C35 H35C 0.9800 . ?
Cl1 C36 1.775(5) . ?
Cl2 C36 1.749(4) . ?
C36 H36A 0.9900 . ?
C36 H36B 0.9900 . ?

loop_
_geom_torsion_atom_site_label_1
_geom_torsion_atom_site_label_2
_geom_torsion_atom_site_label_3
_geom_torsion_atom_site_label_4
_geom_torsion
_geom_torsion_site_symmetry_1
_geom_torsion_site_symmetry_2
_geom_torsion_site_symmetry_3
_geom_torsion_site_symmetry_4
_geom_torsion_publ_flag
N1 C1 C2 C3 -5.6(3) . . . . ?
N1 C1 C2 C12 173.86(16) . . . . ?
N3 C6 C7 C8 -0.5(3) . . . . ?
C1 N1 C11 N2 -179.07(15) . . . . ?
C1 N1 C11 C4 2.3(2) . . . . ?
C1 C2 C3 C4 2.7(2) . . . . ?
C1 C2 C12 C13 161.21(17) . . . . ?
C1 C2 C12 C17 -20.4(3) . . . . ?
C2 C3 C4 C5 -178.40(15) . . . . ?
C2 C3 C4 C11 2.0(2) . . . . ?
C2 C12 C13 C14 178.86(17) . . . . ?
C2 C12 C17 C16 -179.17(18) . . . . ?
C3 C2 C12 C13 -19.4(3) . . . . ?
C3 C2 C12 C17 159.03(17) . . . . ?
C3 C4 C5 N3 -176.95(14) . . . . ?
C3 C4 C5 N4 3.4(3) . . . . ?
C3 C4 C11 N1 -4.8(2) . . . . ?
C3 C4 C11 N2 176.73(15) . . . . ?
C5 N3 C6 C7 179.34(16) . . . . ?
C5 N3 C10 N2 0.4(2) . . . . ?
C5 N3 C10 C9 -179.19(14) . . . . ?
C5 C4 C11 N1 175.62(15) . . . . ?
C5 C4 C11 N2 -2.8(2) . . . . ?
C6 N3 C5 N4 -0.8(2) . . . . ?
C6 N3 C5 C4 179.51(14) . . . . ?
C6 N3 C10 N2 179.36(15) . . . . ?
C6 N3 C10 C9 -0.2(2) . . . . ?
C6 C7 C8 C9 0.5(3) . . . . ?
C6 C7 C8 C18 -178.97(17) . . . . ?
C7 C8 C9 C10 -0.5(3) . . . . ?
C8 C9 C10 N2 -179.29(16) . . . . ?
C8 C9 C10 N3 0.3(3) . . . . ?
C10 N2 C11 N1 -176.96(15) . . . . ?
C10 N2 C11 C4 1.6(2) . . . . ?
C10 N3 C5 N4 178.19(15) . . . . ?
C10 N3 C5 C4 -1.5(2) . . . . ?
C10 N3 C6 C7 0.3(2) . . . . ?
C11 N1 C1 C2 3.0(3) . . . . ?
C11 N2 C10 N3 -0.3(2) . . . . ?
C11 N2 C10 C9 179.24(15) . . . . ?
C11 C4 C5 N3 2.6(2) . . . . ?
C11 C4 C5 N4 -177.04(17) . . . . ?
C12 C2 C3 C4 -176.71(15) . . . . ?
C12 C13 C14 C15 0.1(3) . . . . ?
C13 C12 C17 C16 -0.7(3) . . . . ?
C13 C14 C15 C16 -0.2(3) . . . . ?
C14 C15 C16 C17 -0.1(3) . . . . ?
C15 C16 C17 C12 0.5(3) . . . . ?
C17 C12 C13 C14 0.4(3) . . . . ?
C18 C8 C9 C10 179.04(16) . . . . ?
N5 C19 C20 C21 2.0(2) . . . . ?
N5 C19 C20 C29 -178.72(15) . . . . ?
N7 C24 C25 C26 -0.1(3) . . . . ?
C19 N5 C37 N6 179.39(14) . . . . ?
C19 N5 C37 C22 -1.8(2) . . . . ?
C19 C20 C21 C22 -0.5(2) . . . . ?
C19 C20 C29 C30 -148.35(16) . . . . ?
C19 C20 C29 C34 30.5(2) . . . . ?
C20 C21 C22 C23 177.77(14) . . . . ?
C20 C21 C22 C37 -2.0(2) . . . . ?
C20 C29 C30 C31 177.66(15) . . . . ?
C20 C29 C34 C33 -177.16(16) . . . . ?
C21 C20 C29 C30 30.8(2) . . . . ?
C21 C20 C29 C34 -150.34(16) . . . . ?
C21 C22 C23 N7 177.50(13) . . . . ?
C21 C22 C23 N8 -2.3(3) . . . . ?
C21 C22 C37 N5 3.2(2) . . . . ?
C21 C22 C37 N6 -178.06(14) . . . . ?
C23 N7 C24 C25 -179.02(15) . . . . ?
C23 N7 C28 N6 0.0(2) . . . . ?
C23 N7 C28 C27 179.46(13) . . . . ?
C23 C22 C37 N5 -176.53(14) . . . . ?
C23 C22 C37 N6 2.2(2) . . . . ?
C24 N7 C23 N8 0.1(2) . . . . ?
C24 N7 C23 C22 -179.72(14) . . . . ?
C24 N7 C28 N6 -178.48(15) . . . . ?
C24 N7 C28 C27 1.0(2) . . . . ?
C24 C25 C26 C27 0.2(3) . . . . ?
C24 C25 C26 C35 179.22(16) . . . . ?
C25 C26 C27 C28 0.4(2) . . . . ?
C26 C27 C28 N6 178.54(15) . . . . ?
C26 C27 C28 N7 -0.9(2) . . . . ?
C28 N6 C37 N5 178.49(14) . . . . ?
C28 N6 C37 C22 -0.3(2) . . . . ?
C28 N7 C23 N8 -178.43(14) . . . . ?
C28 N7 C23 C22 1.8(2) . . . . ?
C28 N7 C24 C25 -0.5(3) . . . . ?
C29 C20 C21 C22 -179.68(14) . . . . ?
C29 C30 C31 C32 0.0(3) . . . . ?
C30 C29 C34 C33 1.7(3) . . . . ?
C30 C31 C32 C33 0.8(3) . . . . ?
C31 C32 C33 C34 -0.3(3) . . . . ?
C32 C33 C34 C29 -1.0(3) . . . . ?
C34 C29 C30 C31 -1.2(2) . . . . ?
C35 C26 C27 C28 -178.66(15) . . . . ?
C37 N5 C19 C20 -0.9(2) . . . . ?
C37 N6 C28 N7 -0.9(2) . . . . ?
C37 N6 C28 C27 179.72(14) . . . . ?
C37 C22 C23 N7 -2.7(2) . . . . ?
C37 C22 C23 N8 177.48(16) . . . . ?

loop_
_exptl_oxdiff_crystal_face_indexfrac_h
_exptl_oxdiff_crystal_face_indexfrac_k
_exptl_oxdiff_crystal_face_indexfrac_l
_exptl_oxdiff_crystal_face_x
_exptl_oxdiff_crystal_face_y
_exptl_oxdiff_crystal_face_z
0.0006 0.9995 0.9969 -0.0399 -0.1324 -0.0353
-0.0006 -0.9995 -0.9969 0.0399 0.1324 0.0353
-0.9996 -0.9992 1.0041 0.0220 -0.0857 0.2662
0.9996 0.9992 -1.0041 -0.0220 0.0857 -0.2662
0.9989 -0.9995 -1.9979 -0.0112 0.2898 -0.1211
0.0009 -0.9985 2.0032 -0.1670 -0.0497 0.2588
-0.0009 0.9985 -2.0032 0.1670 0.0497 -0.2588
-2.0004 -0.0011 -0.9982 0.3090 -0.1328 0.0893
-1.0010 -1.0002 -1.9961 0.2289 0.0963 0.0426
-1.0003 0.9985 -1.0022 0.2180 -0.1077 -0.1024
1.0003 -0.9985 1.0022 -0.2180 0.1077 0.1024
-1.9993 0.9988 0.9988 0.2001 -0.3258 0.1285
0.9998 -1.9980 0.0053 -0.1781 0.2401 0.1377
-0.9993 1.9983 0.9948 0.1092 -0.3008 -0.0632
0.0001 0.9992 -0.0031 0.0291 -0.0717 -0.1098
1.0010 1.0002 1.9961 -0.2289 -0.0963 -0.0426
-0.0001 -0.9992 0.0031 -0.0291 0.0717 0.1098
-0.0005 -0.0004 -1.0000 0.0690 0.0607 -0.0745
